data_4126064
loop_
_publ_author_name
'Pei, Wen-Yuan'
'Xu, Guohai'
'Yang, Jin'
'Wu, Hui'
'Chen, Banglin'
'Zhou, Wei'
'Ma, Jian-Fang'

_publ_section_title
;
 Versatile Assembly of Metal-Coordinated Calix[4]resorcinarene Cavitands
 and Cages through Ancillary Linker Tuning.
;
_journal_issue 22
_journal_name_full 'Journal of the American Chemical Society'
_journal_page_first 7648
_journal_page_last 7656
_journal_paper_doi 10.1021/jacs.7b03169
_journal_volume 139
_journal_year 2017
_chemical_formula_moiety 'C104 H80 N16 O24 Zn4, 6C3 H7 N 0, 2H2O'
_chemical_formula_sum 'C122 H126 N22 O32 Zn4'
_chemical_formula_weight 2673.93
_chemical_name_systematic
;
 ?
;
_space_group_IT_number 85
_symmetry_cell_setting tetragonal
_symmetry_space_group_name_Hall '-P 4a'
_symmetry_space_group_name_H-M 'P 4/n :2'
_atom_sites_solution_hydrogens geom
_atom_sites_solution_primary direct
_atom_sites_solution_secondary difmap
_audit_creation_method SHELXL-97
_cell_angle_alpha 90.00
_cell_angle_beta 90.00
_cell_angle_gamma 90.00
_cell_formula_units_Z 2
_cell_length_a 25.8236(10)
_cell_length_b 25.8236(10)
_cell_length_c 12.2441(13)
_cell_measurement_reflns_used 2124
_cell_measurement_temperature 293(2)
_cell_measurement_theta_max 19.4500
_cell_measurement_theta_min 2.9970
_cell_volume 8165.1(10)
_computing_cell_refinement CrysAlis
_computing_data_collection 'CrysAlis (Oxford Diffraction, 2006)'
_computing_data_reduction CrysAlis
_computing_structure_refinement 'SHELXL-97 (Sheldrick, 2008)'
_computing_structure_solution 'SHELXS-97 (Sheldrick, 1997)'
_diffrn_ambient_temperature 293(2)
_diffrn_measured_fraction_theta_full 0.998
_diffrn_measured_fraction_theta_max 0.998
_diffrn_measurement_device_type 'Oxford Diffraction Gemini R Ultra'
_diffrn_radiation_monochromator graphite
_diffrn_radiation_source 'fine-focus sealed tube'
_diffrn_radiation_type MoK\a
_diffrn_radiation_wavelength 0.71073
_diffrn_reflns_av_R_equivalents 0.0992
_diffrn_reflns_av_sigmaI/netI 0.1205
_diffrn_reflns_limit_h_max 26
_diffrn_reflns_limit_h_min -30
_diffrn_reflns_limit_k_max 26
_diffrn_reflns_limit_k_min -30
_diffrn_reflns_limit_l_max 13
_diffrn_reflns_limit_l_min -14
_diffrn_reflns_number 30248
_diffrn_reflns_theta_full 25.00
_diffrn_reflns_theta_max 25.03
_diffrn_reflns_theta_min 3.00
_exptl_absorpt_coefficient_mu 0.646
_exptl_absorpt_correction_T_max 0.8551
_exptl_absorpt_correction_T_min 0.8297
_exptl_absorpt_correction_type multi-scan
_exptl_crystal_colour YELLOW
_exptl_crystal_density_diffrn 1.088
_exptl_crystal_density_method 'not measured'
_exptl_crystal_description BLOCK
_exptl_crystal_F_000 2776
_exptl_crystal_size_max 0.30
_exptl_crystal_size_mid 0.28
_exptl_crystal_size_min 0.25
_platon_squeeze_details
;
;
_refine_diff_density_max 0.320
_refine_diff_density_min -0.452
_refine_diff_density_rms 0.072
_refine_ls_extinction_method none
_refine_ls_goodness_of_fit_ref 0.854
_refine_ls_hydrogen_treatment mixed
_refine_ls_matrix_type full
_refine_ls_number_parameters 340
_refine_ls_number_reflns 7215
_refine_ls_number_restraints 16
_refine_ls_restrained_S_all 0.856
_refine_ls_R_factor_all 0.1845
_refine_ls_R_factor_gt 0.0795
_refine_ls_shift/su_max 0.000
_refine_ls_shift/su_mean 0.000
_refine_ls_structure_factor_coef Fsqd
_refine_ls_weighting_details 'calc w=1/[\s^2^(Fo^2^)+(0.1269P)^2^+0.0000P] where P=(Fo^2^+2Fc^2^)/3'
_refine_ls_weighting_scheme calc
_refine_ls_wR_factor_gt 0.2131
_refine_ls_wR_factor_ref 0.2482
_reflns_number_gt 2596
_reflns_number_total 7215
_reflns_threshold_expression >2\s(I)
_cod_data_source_file ja7b03169_si_002.cif
_cod_data_source_block 1a
_cod_depositor_comments 'Adding full bibliography for 4126063--4126067.cif.'
_cod_original_sg_symbol_H-M 'P 4/n'
_cod_database_code 4126064

loop_
_symmetry_equiv_pos_as_xyz
'x, y, z'
'-x+1/2, -y+1/2, z'
'-y+1/2, x, z'
'y, -x+1/2, z'
'-x, -y, -z'
'x-1/2, y-1/2, -z'
'y-1/2, -x, -z'
'-y, x-1/2, -z'

loop_
_atom_site_label
_atom_site_type_symbol
_atom_site_fract_x
_atom_site_fract_y
_atom_site_fract_z
_atom_site_U_iso_or_equiv
_atom_site_adp_type
_atom_site_occupancy
_atom_site_symmetry_multiplicity
_atom_site_calc_flag
_atom_site_refinement_flags
Zn1 Zn 0.11489(3) 0.46974(3) 0.36179(6) 0.0923(4) Uani 1 1 d .
C1 C 0.0658(3) 0.5744(3) 0.3079(8) 0.137(3) Uani 1 1 d .
H1 H 0.0776 0.5681 0.2374 0.164 Uiso 1 1 calc R
C2 C 0.0390(4) 0.6189(4) 0.3283(9) 0.152(4) Uani 1 1 d .
H2 H 0.0337 0.6426 0.2721 0.182 Uiso 1 1 calc R
C3 C 0.0204(4) 0.6289(4) 0.4273(11) 0.154(4) Uani 1 1 d .
H3 H 0.0012 0.6587 0.4406 0.185 Uiso 1 1 calc R
C4 C 0.0306(3) 0.5931(3) 0.5123(7) 0.121(3) Uani 1 1 d .
H4 H 0.0196 0.5992 0.5835 0.145 Uiso 1 1 calc R
C5 C 0.0576(2) 0.5485(2) 0.4847(7) 0.0862(18) Uani 1 1 d .
C6 C 0.0695(2) 0.5081(2) 0.5653(7) 0.0856(18) Uani 1 1 d .
C7 C 0.0523(3) 0.5012(3) 0.6677(7) 0.112(2) Uani 1 1 d .
H7 H 0.0302 0.5219 0.7090 0.134 Uiso 1 1 calc R
C8 C 0.0764(3) 0.4543(3) 0.6958(7) 0.120(2) Uani 1 1 d .
H8 H 0.0743 0.4379 0.7633 0.143 Uiso 1 1 calc R
C9 C 0.1321(2) 0.3888(2) 0.5938(5) 0.0763(16) Uani 1 1 d .
H9A H 0.1621 0.3955 0.5483 0.092 Uiso 1 1 calc R
H9B H 0.1106 0.3634 0.5569 0.092 Uiso 1 1 calc R
C10 C 0.1493(2) 0.3678(2) 0.7016(5) 0.0732(15) Uani 1 1 d .
C11 C 0.1933(2) 0.3868(2) 0.7530(5) 0.0663(14) Uani 1 1 d .
C12 C 0.21145(19) 0.36726(18) 0.8518(5) 0.0598(13) Uani 1 1 d .
C13 C 0.1846(2) 0.32683(19) 0.9000(4) 0.0621(13) Uani 1 1 d .
H13 H 0.1962 0.3134 0.9662 0.074 Uiso 1 1 calc R
C14 C 0.1405(2) 0.30578(18) 0.8513(5) 0.0601(13) Uani 1 1 d .
C15 C 0.1243(2) 0.3268(2) 0.7543(5) 0.0724(15) Uani 1 1 d .
C16 C 0.0835(2) 0.2626(2) 0.6419(5) 0.0857(18) Uani 1 1 d .
H16A H 0.1187 0.2601 0.6147 0.103 Uiso 1 1 calc R
H16B H 0.0605 0.2644 0.5794 0.103 Uiso 1 1 calc R
C17 C 0.1115(2) 0.2608(2) 0.9017(5) 0.0715(15) Uani 1 1 d .
H17 H 0.0753 0.2638 0.8786 0.086 Uiso 1 1 calc R
C18 C 0.1118(3) 0.2601(3) 1.0235(5) 0.108(2) Uani 1 1 d .
H18A H 0.0927 0.2306 1.0491 0.162 Uiso 1 1 calc R
H18B H 0.0960 0.2913 1.0505 0.162 Uiso 1 1 calc R
H18C H 0.1469 0.2581 1.0491 0.162 Uiso 1 1 calc R
C19 C 0.0675(4) 0.3947(3) 0.2894(8) 0.119(3) Uani 1 1 d U
C20 C 0.0349(3) 0.3491(3) 0.2431(7) 0.102(2) Uani 1 1 d .
C21 C 0.0027(3) 0.3552(3) 0.1576(8) 0.125(3) Uani 1 1 d .
H21 H -0.0005 0.3872 0.1235 0.150 Uiso 1 1 calc R
C22 C -0.0247(5) 0.3142(4) 0.1222(13) 0.201(4) Uani 1 1 d U
C23 C -0.0181(4) 0.2655(4) 0.1674(9) 0.130(3) Uani 1 1 d .
H23 H -0.0356 0.2371 0.1392 0.156 Uiso 1 1 calc R
C24 C 0.0132(4) 0.2603(3) 0.2502(8) 0.108(3) Uani 1 1 d .
C25 C 0.0405(3) 0.3010(3) 0.2905(6) 0.111(2) Uani 1 1 d .
H25 H 0.0628 0.2965 0.3494 0.133 Uiso 1 1 calc R
C26 C 0.0178(5) 0.2063(6) 0.2956(15) 0.179(6) Uani 1 1 d .
N1 N 0.0753(2) 0.5409(2) 0.3826(6) 0.1020(17) Uani 1 1 d .
N2 N 0.09845(17) 0.46931(18) 0.5261(4) 0.0695(12) Uani 1 1 d .
N3 N 0.10248(18) 0.43729(19) 0.6096(4) 0.0765(13) Uani 1 1 d .
O1 O 0.07841(13) 0.30832(15) 0.7040(3) 0.0819(11) Uani 1 1 d .
O2 O 0.21769(15) 0.42821(14) 0.7036(3) 0.0824(11) Uani 1 1 d .
O3 O 0.0569(2) 0.4392(2) 0.2557(5) 0.1334(19) Uani 1 1 d .
O4 O 0.1030(3) 0.3856(2) 0.3533(6) 0.168(3) Uani 1 1 d U
O5 O 0.0444(4) 0.2037(3) 0.3854(7) 0.183(4) Uani 1 1 d .
O6 O 0.0035(3) 0.1685(2) 0.2514(7) 0.182(4) Uani 1 1 d .
N4 N -0.0553(7) 0.3220(7) 0.0239(11) 0.267(6) Uani 1 1 d DU
H4B H -0.043(6) 0.329(7) -0.044(6) 0.400 Uiso 1 1 d D
H4A H -0.085(3) 0.307(6) 0.002(13) 0.400 Uiso 1 1 d D

loop_
_atom_site_aniso_label
_atom_site_aniso_U_11
_atom_site_aniso_U_22
_atom_site_aniso_U_33
_atom_site_aniso_U_23
_atom_site_aniso_U_13
_atom_site_aniso_U_12
Zn1 0.1013(6) 0.0800(5) 0.0955(7) 0.0118(4) -0.0079(4) 0.0152(4)
C1 0.167(8) 0.100(6) 0.144(8) 0.045(6) -0.012(6) 0.056(6)
C2 0.156(8) 0.158(9) 0.141(9) 0.080(7) -0.006(7) 0.018(7)
C3 0.148(8) 0.127(7) 0.188(11) 0.072(8) 0.021(7) 0.048(6)
C4 0.109(5) 0.092(5) 0.161(8) 0.013(5) 0.000(5) 0.011(5)
C5 0.066(4) 0.072(4) 0.121(6) -0.004(4) -0.002(4) 0.011(3)
C6 0.071(4) 0.068(4) 0.117(6) 0.014(4) -0.006(4) 0.010(3)
C7 0.145(6) 0.096(5) 0.095(6) 0.017(4) 0.014(5) 0.050(5)
C8 0.124(6) 0.121(6) 0.114(7) 0.005(5) 0.013(5) 0.028(5)
C9 0.080(4) 0.065(3) 0.084(4) 0.011(3) -0.018(3) 0.012(3)
C10 0.075(4) 0.066(4) 0.078(4) -0.004(3) 0.002(3) 0.012(3)
C11 0.079(4) 0.054(3) 0.066(4) 0.000(3) 0.003(3) 0.013(3)
C12 0.064(3) 0.052(3) 0.064(4) -0.008(3) 0.012(3) 0.008(3)
C13 0.066(3) 0.072(4) 0.048(3) -0.005(3) 0.005(3) 0.012(3)
C14 0.062(3) 0.058(3) 0.060(4) 0.005(3) 0.011(3) 0.016(3)
C15 0.069(4) 0.063(4) 0.085(5) -0.014(3) 0.005(3) 0.004(3)
C16 0.088(4) 0.086(4) 0.083(5) 0.017(4) -0.021(3) 0.013(3)
C17 0.069(3) 0.077(4) 0.068(4) 0.002(3) 0.007(3) 0.008(3)
C18 0.128(6) 0.118(5) 0.078(5) -0.011(4) 0.024(4) -0.005(4)
C19 0.168(8) 0.087(6) 0.102(7) -0.008(5) 0.051(6) -0.012(6)
C20 0.144(7) 0.071(5) 0.091(6) 0.003(4) 0.039(5) 0.004(4)
C21 0.150(7) 0.080(6) 0.146(8) 0.015(5) -0.004(6) 0.028(5)
C22 0.215(12) 0.076(6) 0.312(12) -0.023(8) -0.022(9) 0.003(7)
C23 0.126(7) 0.110(8) 0.155(9) -0.032(6) -0.004(6) -0.007(5)
C24 0.139(7) 0.064(5) 0.121(7) 0.009(5) 0.047(6) -0.017(5)
C25 0.154(7) 0.100(6) 0.078(5) 0.003(5) 0.043(5) 0.008(5)
C26 0.139(10) 0.147(12) 0.250(17) 0.011(14) 0.105(11) 0.016(9)
N1 0.110(4) 0.081(4) 0.115(5) 0.016(4) -0.006(4) 0.025(3)
N2 0.071(3) 0.068(3) 0.069(3) 0.004(3) -0.004(2) 0.009(2)
N3 0.080(3) 0.081(3) 0.068(4) 0.005(3) -0.001(3) 0.016(3)
O1 0.066(2) 0.078(3) 0.102(3) 0.004(2) -0.011(2) 0.008(2)
O2 0.086(3) 0.064(2) 0.097(3) 0.010(2) 0.005(2) 0.002(2)
O3 0.145(4) 0.080(3) 0.175(5) -0.003(3) 0.038(4) -0.008(3)
O4 0.251(8) 0.113(4) 0.140(6) -0.014(4) -0.041(5) -0.014(5)
O5 0.274(10) 0.097(4) 0.178(7) 0.036(5) 0.058(6) -0.009(5)
O6 0.184(7) 0.071(4) 0.290(10) 0.002(5) 0.049(6) 0.003(4)
N4 0.267(6) 0.267(6) 0.267(6) -0.0001(10) -0.0020(10) 0.0002(10)

loop_
_atom_type_symbol
_atom_type_description
_atom_type_scat_dispersion_real
_atom_type_scat_dispersion_imag
_atom_type_scat_source
C C 0.0033 0.0016 'International Tables Vol C Tables 4.2.6.8 and 6.1.1.4'
H H 0.0000 0.0000 'International Tables Vol C Tables 4.2.6.8 and 6.1.1.4'
N N 0.0061 0.0033 'International Tables Vol C Tables 4.2.6.8 and 6.1.1.4'
O O 0.0106 0.0060 'International Tables Vol C Tables 4.2.6.8 and 6.1.1.4'
Zn Zn 0.2839 1.4301 'International Tables Vol C Tables 4.2.6.8 and 6.1.1.4'

loop_
_geom_angle_atom_site_label_1
_geom_angle_atom_site_label_2
_geom_angle_atom_site_label_3
_geom_angle
_geom_angle_site_symmetry_1
_geom_angle_site_symmetry_3
O6 Zn1 N2 141.7(2) 4 .
O6 Zn1 N1 96.5(3) 4 .
N2 Zn1 N1 77.7(2) . .
O6 Zn1 O3 101.4(3) 4 .
N2 Zn1 O3 116.67(18) . .
N1 Zn1 O3 93.2(2) . .
O6 Zn1 O4 113.3(3) 4 .
N2 Zn1 O4 90.7(2) . .
N1 Zn1 O4 142.7(3) . .
O3 Zn1 O4 60.5(2) . .
O6 Zn1 O5 58.2(3) 4 4
N2 Zn1 O5 94.6(2) . 4
N1 Zn1 O5 126.4(3) . 4
O3 Zn1 O5 134.8(2) . 4
O4 Zn1 O5 89.3(3) . 4
O6 Zn1 C19 111.3(3) 4 .
N2 Zn1 C19 104.2(2) . .
N1 Zn1 C19 119.2(3) . .
O3 Zn1 C19 30.6(3) . .
O4 Zn1 C19 29.9(2) . .
O5 Zn1 C19 114.1(3) 4 .
O6 Zn1 C26 27.5(4) 4 4
N2 Zn1 C26 120.6(4) . 4
N1 Zn1 C26 112.4(3) . 4
O3 Zn1 C26 120.6(4) . 4
O4 Zn1 C26 104.0(4) . 4
O5 Zn1 C26 30.7(4) 4 4
C19 Zn1 C26 116.8(3) . 4
N1 C1 C2 122.3(9) . .
N1 C1 H1 118.8 . .
C2 C1 H1 118.8 . .
C3 C2 C1 120.8(9) . .
C3 C2 H2 119.6 . .
C1 C2 H2 119.6 . .
C2 C3 C4 118.4(9) . .
C2 C3 H3 120.8 . .
C4 C3 H3 120.8 . .
C5 C4 C3 117.1(8) . .
C5 C4 H4 121.4 . .
C3 C4 H4 121.4 . .
N1 C5 C4 121.3(7) . .
N1 C5 C6 116.7(6) . .
C4 C5 C6 122.0(7) . .
N2 C6 C7 114.9(6) . .
N2 C6 C5 114.1(7) . .
C7 C6 C5 130.7(7) . .
C6 C7 C8 101.3(6) . .
C6 C7 H7 129.3 . .
C8 C7 H7 129.3 . .
N3 C8 C7 108.4(7) . .
N3 C8 H8 125.8 . .
C7 C8 H8 125.8 . .
N3 C9 C10 110.1(5) . .
N3 C9 H9A 109.6 . .
C10 C9 H9A 109.6 . .
N3 C9 H9B 109.6 . .
C10 C9 H9B 109.6 . .
H9A C9 H9B 108.2 . .
C11 C10 C15 115.9(5) . .
C11 C10 C9 121.0(5) . .
C15 C10 C9 123.0(6) . .
O2 C11 C10 116.6(5) . .
O2 C11 C12 120.5(5) . .
C10 C11 C12 122.8(5) . .
C13 C12 C11 118.4(5) . .
C13 C12 C17 121.4(5) . 4
C11 C12 C17 120.1(5) . 4
C12 C13 C14 121.3(5) . .
C12 C13 H13 119.4 . .
C14 C13 H13 119.4 . .
C15 C14 C13 117.8(5) . .
C15 C14 C17 120.3(5) . .
C13 C14 C17 121.9(5) . .
C14 C15 C10 123.9(5) . .
C14 C15 O1 119.9(5) . .
C10 C15 O1 116.1(6) . .
O1 C16 O2 112.1(5) . 3
O1 C16 H16A 109.2 . .
O2 C16 H16A 109.2 3 .
O1 C16 H16B 109.2 . .
O2 C16 H16B 109.2 3 .
H16A C16 H16B 107.9 . .
C18 C17 C14 114.4(5) . .
C18 C17 C12 113.0(5) . 3
C14 C17 C12 107.6(4) . 3
C18 C17 H17 107.2 . .
C14 C17 H17 107.2 . .
C12 C17 H17 107.2 3 .
C17 C18 H18A 109.5 . .
C17 C18 H18B 109.5 . .
H18A C18 H18B 109.5 . .
C17 C18 H18C 109.5 . .
H18A C18 H18C 109.5 . .
H18B C18 H18C 109.5 . .
O4 C19 O3 123.4(9) . .
O4 C19 C20 119.5(9) . .
O3 C19 C20 117.0(10) . .
O4 C19 Zn1 63.2(5) . .
O3 C19 Zn1 60.3(5) . .
C20 C19 Zn1 176.8(7) . .
C21 C20 C25 119.8(8) . .
C21 C20 C19 122.1(8) . .
C25 C20 C19 118.1(9) . .
C22 C21 C20 119.0(9) . .
C22 C21 H21 120.5 . .
C20 C21 H21 120.5 . .
C21 C22 C23 121.3(12) . .
C21 C22 N4 116.4(12) . .
C23 C22 N4 121.6(12) . .
C24 C23 C22 118.8(10) . .
C24 C23 H23 120.6 . .
C22 C23 H23 120.6 . .
C23 C24 C25 121.6(8) . .
C23 C24 C26 115.6(11) . .
C25 C24 C26 122.8(11) . .
C24 C25 C20 119.3(8) . .
C24 C25 H25 120.3 . .
C20 C25 H25 120.3 . .
O6 C26 O5 121.1(15) . .
O6 C26 C24 125.0(16) . .
O5 C26 C24 113.6(14) . .
O6 C26 Zn1 53.9(8) . 3
O5 C26 Zn1 67.2(8) . 3
C24 C26 Zn1 176.1(7) . 3
C1 N1 C5 120.0(7) . .
C1 N1 Zn1 126.2(6) . .
C5 N1 Zn1 113.8(4) . .
N3 N2 C6 103.6(5) . .
N3 N2 Zn1 138.2(4) . .
C6 N2 Zn1 117.5(5) . .
N2 N3 C8 111.7(5) . .
N2 N3 C9 118.0(5) . .
C8 N3 C9 130.3(6) . .
C16 O1 C15 115.9(4) . .
C11 O2 C16 116.1(4) . 4
C19 O3 Zn1 89.1(6) . .
C19 O4 Zn1 86.9(6) . .
C26 O5 Zn1 82.1(9) . 3
C26 O6 Zn1 98.6(11) . 3
C22 N4 H4B 127(10) . .
C22 N4 H4A 131(10) . .
H4B N4 H4A 96.7(14) . .

loop_
_geom_bond_atom_site_label_1
_geom_bond_atom_site_label_2
_geom_bond_distance
_geom_bond_site_symmetry_2
Zn1 O6 2.056(8) 4
Zn1 N2 2.057(5) .
Zn1 N1 2.119(5) .
Zn1 O3 2.134(6) .
Zn1 O4 2.197(6) .
Zn1 O5 2.341(8) 4
Zn1 C19 2.457(9) .
Zn1 C26 2.515(15) 4
C1 N1 1.282(8) .
C1 C2 1.366(11) .
C1 H1 0.9300 .
C2 C3 1.330(12) .
C2 H2 0.9300 .
C3 C4 1.417(10) .
C3 H3 0.9300 .
C4 C5 1.388(8) .
C4 H4 0.9300 .
C5 N1 1.345(8) .
C5 C6 1.470(9) .
C6 N2 1.339(7) .
C6 C7 1.342(8) .
C7 C8 1.405(9) .
C7 H7 0.9300 .
C8 N3 1.327(8) .
C8 H8 0.9300 .
C9 N3 1.481(7) .
C9 C10 1.495(7) .
C9 H9A 0.9700 .
C9 H9B 0.9700 .
C10 C11 1.389(7) .
C10 C15 1.399(7) .
C11 O2 1.381(6) .
C11 C12 1.391(7) .
C12 C13 1.385(7) .
C12 C17 1.516(7) 4
C13 C14 1.396(7) .
C13 H13 0.9300 .
C14 C15 1.371(7) .
C14 C17 1.514(7) .
C15 O1 1.417(6) .
C16 O1 1.411(7) .
C16 O2 1.417(6) 3
C16 H16A 0.9700 .
C16 H16B 0.9700 .
C17 C18 1.492(7) .
C17 C12 1.516(7) 3
C17 H17 0.9800 .
C18 H18A 0.9600 .
C18 H18B 0.9600 .
C18 H18C 0.9600 .
C19 O4 1.227(10) .
C19 O3 1.252(9) .
C19 C20 1.555(11) .
C20 C21 1.345(9) .
C20 C25 1.379(9) .
C21 C22 1.344(12) .
C21 H21 0.9300 .
C22 C23 1.385(13) .
C22 N4 1.453(14) .
C23 C24 1.304(10) .
C23 H23 0.9300 .
C24 C25 1.358(10) .
C24 C26 1.507(15) .
C25 H25 0.9300 .
C26 O6 1.174(15) .
C26 O5 1.298(16) .
C26 Zn1 2.515(15) 3
N2 N3 1.319(6) .
O2 C16 1.417(6) 4
O5 Zn1 2.341(8) 3
O6 Zn1 2.056(8) 3
N4 H4B 0.907(10) .
N4 H4A 0.901(10) .

loop_
_geom_torsion_atom_site_label_1
_geom_torsion_atom_site_label_2
_geom_torsion_atom_site_label_3
_geom_torsion_atom_site_label_4
_geom_torsion
_geom_torsion_site_symmetry_1
_geom_torsion_site_symmetry_4
N1 C1 C2 C3 -1.6(16) . .
C1 C2 C3 C4 2.1(16) . .
C2 C3 C4 C5 -2.8(13) . .
C3 C4 C5 N1 2.9(10) . .
C3 C4 C5 C6 -178.8(7) . .
N1 C5 C6 N2 2.3(8) . .
C4 C5 C6 N2 -176.2(6) . .
N1 C5 C6 C7 -170.6(7) . .
C4 C5 C6 C7 11.0(11) . .
N2 C6 C7 C8 4.0(8) . .
C5 C6 C7 C8 176.8(7) . .
C6 C7 C8 N3 -2.7(8) . .
N3 C9 C10 C11 -82.1(6) . .
N3 C9 C10 C15 101.4(6) . .
C15 C10 C11 O2 -178.4(4) . .
C9 C10 C11 O2 4.9(7) . .
C15 C10 C11 C12 -1.3(8) . .
C9 C10 C11 C12 -178.0(5) . .
O2 C11 C12 C13 177.8(4) . .
C10 C11 C12 C13 0.8(7) . .
O2 C11 C12 C17 -5.0(7) . 4
C10 C11 C12 C17 178.0(5) . 4
C11 C12 C13 C14 0.2(7) . .
C17 C12 C13 C14 -177.1(4) 4 .
C12 C13 C14 C15 -0.5(7) . .
C12 C13 C14 C17 178.6(4) . .
C13 C14 C15 C10 -0.1(8) . .
C17 C14 C15 C10 -179.1(5) . .
C13 C14 C15 O1 -177.2(4) . .
C17 C14 C15 O1 3.7(7) . .
C11 C10 C15 C14 0.9(8) . .
C9 C10 C15 C14 177.6(5) . .
C11 C10 C15 O1 178.1(4) . .
C9 C10 C15 O1 -5.2(7) . .
C15 C14 C17 C18 -147.7(5) . .
C13 C14 C17 C18 33.3(7) . .
C15 C14 C17 C12 85.9(6) . 3
C13 C14 C17 C12 -93.1(6) . 3
O6 Zn1 C19 O4 100.0(6) 4 .
N2 Zn1 C19 O4 -65.4(6) . .
N1 Zn1 C19 O4 -149.1(6) . .
O3 Zn1 C19 O4 175.8(9) . .
O5 Zn1 C19 O4 36.4(7) 4 .
C26 Zn1 C19 O4 70.4(8) 4 .
O6 Zn1 C19 O3 -75.8(5) 4 .
N2 Zn1 C19 O3 118.7(4) . .
N1 Zn1 C19 O3 35.1(5) . .
O4 Zn1 C19 O3 -175.8(9) . .
O5 Zn1 C19 O3 -139.4(5) 4 .
C26 Zn1 C19 O3 -105.4(7) 4 .
O6 Zn1 C19 C20 -109(10) 4 .
N2 Zn1 C19 C20 85(10) . .
N1 Zn1 C19 C20 2(10) . .
O3 Zn1 C19 C20 -33(10) . .
O4 Zn1 C19 C20 151(11) . .
O5 Zn1 C19 C20 -173(10) 4 .
C26 Zn1 C19 C20 -139(10) 4 .
O4 C19 C20 C21 -166.6(9) . .
O3 C19 C20 C21 11.0(11) . .
Zn1 C19 C20 C21 43(11) . .
O4 C19 C20 C25 11.8(11) . .
O3 C19 C20 C25 -170.6(6) . .
Zn1 C19 C20 C25 -138(10) . .
C25 C20 C21 C22 2.2(13) . .
C19 C20 C21 C22 -179.5(9) . .
C20 C21 C22 C23 -4.2(17) . .
C20 C21 C22 N4 -174.7(11) . .
C21 C22 C23 C24 4.2(17) . .
N4 C22 C23 C24 174.3(12) . .
C22 C23 C24 C25 -2.2(15) . .
C22 C23 C24 C26 179.2(9) . .
C23 C24 C25 C20 0.3(12) . .
C26 C24 C25 C20 178.8(7) . .
C21 C20 C25 C24 -0.3(11) . .
C19 C20 C25 C24 -178.7(6) . .
C23 C24 C26 O6 14.5(15) . .
C25 C24 C26 O6 -164.1(10) . .
C23 C24 C26 O5 -172.4(10) . .
C25 C24 C26 O5 9.1(14) . .
C23 C24 C26 Zn1 87(19) . 3
C25 C24 C26 Zn1 -92(19) . 3
C2 C1 N1 C5 1.6(12) . .
C2 C1 N1 Zn1 178.7(7) . .
C4 C5 N1 C1 -2.3(10) . .
C6 C5 N1 C1 179.2(6) . .
C4 C5 N1 Zn1 -179.8(5) . .
C6 C5 N1 Zn1 1.8(7) . .
O6 Zn1 N1 C1 37.7(7) 4 .
N2 Zn1 N1 C1 179.3(7) . .
O3 Zn1 N1 C1 -64.1(7) . .
O4 Zn1 N1 C1 -106.1(7) . .
O5 Zn1 N1 C1 92.6(7) 4 .
C19 Zn1 N1 C1 -81.2(7) . .
C26 Zn1 N1 C1 61.0(8) 4 .
O6 Zn1 N1 C5 -145.0(5) 4 .
N2 Zn1 N1 C5 -3.5(4) . .
O3 Zn1 N1 C5 113.1(5) . .
O4 Zn1 N1 C5 71.1(6) . .
O5 Zn1 N1 C5 -90.1(5) 4 .
C19 Zn1 N1 C5 96.1(5) . .
C26 Zn1 N1 C5 -121.8(6) 4 .
C7 C6 N2 N3 -3.6(7) . .
C5 C6 N2 N3 -177.7(5) . .
C7 C6 N2 Zn1 168.6(5) . .
C5 C6 N2 Zn1 -5.4(6) . .
O6 Zn1 N2 N3 -101.6(6) 4 .
N1 Zn1 N2 N3 173.6(6) . .
O3 Zn1 N2 N3 86.2(6) . .
O4 Zn1 N2 N3 29.3(6) . .
O5 Zn1 N2 N3 -60.1(6) 4 .
C19 Zn1 N2 N3 56.2(6) . .
C26 Zn1 N2 N3 -77.5(6) 4 .
O6 Zn1 N2 C6 89.8(5) 4 .
N1 Zn1 N2 C6 4.9(4) . .
O3 Zn1 N2 C6 -82.4(4) . .
O4 Zn1 N2 C6 -139.4(5) . .
O5 Zn1 N2 C6 131.3(5) 4 .
C19 Zn1 N2 C6 -112.4(5) . .
C26 Zn1 N2 C6 113.9(5) 4 .
C6 N2 N3 C8 1.6(7) . .
Zn1 N2 N3 C8 -168.1(5) . .
C6 N2 N3 C9 179.2(5) . .
Zn1 N2 N3 C9 9.5(8) . .
C7 C8 N3 N2 0.8(8) . .
C7 C8 N3 C9 -176.4(6) . .
C10 C9 N3 N2 159.0(5) . .
C10 C9 N3 C8 -23.9(9) . .
O2 C16 O1 C15 93.9(6) 3 .
C14 C15 O1 C16 -81.9(6) . .
C10 C15 O1 C16 100.8(5) . .
C10 C11 O2 C16 -101.2(6) . 4
C12 C11 O2 C16 81.6(6) . 4
O4 C19 O3 Zn1 -4.5(9) . .
C20 C19 O3 Zn1 178.0(6) . .
O6 Zn1 O3 C19 112.9(5) 4 .
N2 Zn1 O3 C19 -72.0(5) . .
N1 Zn1 O3 C19 -149.8(5) . .
O4 Zn1 O3 C19 2.4(5) . .
O5 Zn1 O3 C19 56.8(6) 4 .
C26 Zn1 O3 C19 91.7(6) 4 .
O3 C19 O4 Zn1 4.4(9) . .
C20 C19 O4 Zn1 -178.2(6) . .
O6 Zn1 O4 C19 -92.6(7) 4 .
N2 Zn1 O4 C19 118.1(6) . .
N1 Zn1 O4 C19 47.7(8) . .
O3 Zn1 O4 C19 -2.5(5) . .
O5 Zn1 O4 C19 -147.2(6) 4 .
C26 Zn1 O4 C19 -120.0(7) 4 .
O6 C26 O5 Zn1 -2.3(12) . 3
C24 C26 O5 Zn1 -175.8(7) . 3
O5 C26 O6 Zn1 2.7(13) . 3
C24 C26 O6 Zn1 175.3(8) . 3

loop_
_platon_squeeze_void_nr
_platon_squeeze_void_average_x
_platon_squeeze_void_average_y
_platon_squeeze_void_average_z
_platon_squeeze_void_volume
_platon_squeeze_void_count_electrons
_platon_squeeze_void_content
1 -0.002 0.000 -0.016 4253 815 ' '
